data_7051173
loop_
_publ_author_name
'Luque, Antonio'
'Sertucha, Jon'
'Castillo, Oscar'
'Rom\'an, Pascual'

_publ_section_title
;
 Crystal packing and physical properties of pyridinium
 tetrabromocuprate(II) complexes assembled via hydrogen bonds and
 aromatic stacking interactions
;
_journal_issue 9
_journal_name_full 'New Journal of Chemistry'
_journal_page_first 1208
_journal_paper_doi 10.1039/b104085p
_journal_volume 25
_journal_year 2001
_chemical_compound_source 'ethanolic synthesis'
_chemical_formula_moiety '2(C6H8N), (CuBr4)'
_chemical_formula_sum 'C12 H16 Br4 Cu N2'
_chemical_formula_weight 571.44
_chemical_melting_point 408
_chemical_name_systematic
;
bis(3-methylpyridinium) tetrabromocuprate(II)
;
_space_group_IT_number 14
_symmetry_cell_setting monoclinic
_symmetry_space_group_name_Hall '-P 2yn'
_symmetry_space_group_name_H-M 'P 1 21/n 1'
_atom_sites_solution_hydrogens difmap
_atom_sites_solution_primary direct
_atom_sites_solution_secondary difmap
_audit_creation_method SHELXL
_cell_angle_alpha 90.0
_cell_angle_beta 102.41(2)
_cell_angle_gamma 90.0
_cell_formula_units_Z 4
_cell_length_a 9.165(1)
_cell_length_b 13.592(2)
_cell_length_c 14.404(3)
_cell_measurement_reflns_used 25
_cell_measurement_temperature 295(1)
_cell_measurement_theta_max 13.8
_cell_measurement_theta_min 8.1
_cell_volume 1752.4(5)
_computing_cell_refinement 'local programs'
_computing_data_collection 'CAD4 programs'
_computing_data_reduction 'XRAY-76 (Stewart, 1976)'
_computing_molecular_graphics 'PLATON (Spek, 1990)'
_computing_structure_refinement 'XRAY-76 (Stewart, 1976)'
_computing_structure_solution 'DIRDIF-92 (Beurskens, 1992)'
_diffrn_ambient_temperature 295(1)
_diffrn_measurement_device 'Enraf Nonius CAD4 diffractometer'
_diffrn_measurement_method '\w/2\q mode'
_diffrn_radiation_monochromator graphite
_diffrn_radiation_source 'fine-focus sealed tube'
_diffrn_radiation_type MoK\a
_diffrn_radiation_wavelength 0.71069
_diffrn_reflns_av_R_equivalents 0.042
_diffrn_reflns_limit_h_max 12
_diffrn_reflns_limit_h_min 0
_diffrn_reflns_limit_k_max 19
_diffrn_reflns_limit_k_min 0
_diffrn_reflns_limit_l_max 20
_diffrn_reflns_limit_l_min -20
_diffrn_reflns_number 5474
_diffrn_reflns_theta_max 30.0
_diffrn_reflns_theta_min 1.0
_diffrn_standards_decay_% 1
_diffrn_standards_interval_count 98
_diffrn_standards_interval_time 3600
_diffrn_standards_number 2
_exptl_absorpt_coefficient_mu 10.355
_exptl_absorpt_correction_T_max 0.075
_exptl_absorpt_correction_T_min 0.072
_exptl_absorpt_correction_type empirical
_exptl_absorpt_process_details 'DIFABS (Walker and Stuart, 1989)'
_exptl_crystal_colour dark-violet
_exptl_crystal_density_diffrn 2.166
_exptl_crystal_density_meas 2.16(1)
_exptl_crystal_density_method flotation
_exptl_crystal_description prismatic
_exptl_crystal_F_000 1084
_exptl_crystal_size_max 0.26
_exptl_crystal_size_mid 0.26
_exptl_crystal_size_min 0.24
_refine_diff_density_max 0.83
_refine_diff_density_min -0.57
_refine_ls_extinction_method none
_refine_ls_goodness_of_fit_all 1.43
_refine_ls_goodness_of_fit_ref 1.16
_refine_ls_hydrogen_treatment mixed
_refine_ls_matrix_type full
_refine_ls_number_parameters 180
_refine_ls_number_reflns 1594
_refine_ls_number_restraints 0
_refine_ls_R_factor_all 0.081
_refine_ls_R_factor_gt 0.040
_refine_ls_shift/su_max 0.06
_refine_ls_shift/su_mean 0.02
_refine_ls_structure_factor_coef F
_refine_ls_weighting_details 'PESOS (Martinez-Ripoll, 1975)'
_refine_ls_weighting_scheme calc
_refine_ls_wR_factor_all 0.077
_refine_ls_wR_factor_ref 0.040
_reflns_number_gt 1594
_reflns_number_total 5097
_reflns_threshold_expression >2sigma(I)
_cod_data_source_file b104085p.txt
_cod_data_source_block compound3
_cod_depositor_comments
;
The following automatic conversions were performed:
'_symmetry_cell_setting' value 'Monoclinic' changed to 'monoclinic'
according to '/home/saulius/struct/CIF-dictionaries/cif_core.dic'
dictionary named 'cif_core.dic' version 2.4.1 from 2010-06-29.

Automatic conversion script
Id: cif_fix_enum 1527 2010-12-29 10:47:43Z saulius 
;
_cod_original_sg_symbol_H-M 'P 21/n'
_cod_original_formula_sum C12H16Br4Cu1N2
_cod_database_code 7051173

loop_
_symmetry_equiv_pos_as_xyz
'x, y, z'
'-x+1/2, y+1/2, -z+1/2'
'-x, -y, -z'
'x+1/2, -y+1/2, z+1/2'

loop_
_atom_site_aniso_label
_atom_site_aniso_U_11
_atom_site_aniso_U_22
_atom_site_aniso_U_33
_atom_site_aniso_U_12
_atom_site_aniso_U_13
_atom_site_aniso_U_23
Cu1 0.0356(6) 0.0401(6) 0.0375(6) 0.0005(7) 0.0062(5) 0.0003(7)
Br1 0.0550(7) 0.0539(7) 0.0557(7) -0.0004(7) 0.0149(5) -0.0170(7)
Br2 0.0444(6) 0.0476(7) 0.0467(7) -0.0073(5) 0.0107(5) -0.0024(5)
Br3 0.0474(7) 0.0567(8) 0.0492(8) 0.0167(6) 0.0079(6) 0.0141(6)
Br4 0.0577(6) 0.0454(7) 0.0621(7) 0.0066(6) 0.0243(5) 0.0115(6)
N11 0.034(4) 0.045(5) 0.038(5) -0.003(4) -0.005(4) -0.007(4)
C12 0.040(6) 0.052(7) 0.042(7) 0.011(5) 0.003(5) 0.003(5)
C13 0.041(6) 0.051(7) 0.040(6) -0.000(5) -0.005(5) -0.006(5)
C14 0.046(6) 0.056(7) 0.057(7) 0.007(5) -0.000(6) -0.005(6)
C15 0.044(6) 0.066(8) 0.055(8) -0.000(6) 0.008(5) -0.017(7)
C16 0.045(7) 0.071(9) 0.049(7) 0.007(6) 0.011(6) 0.001(7)
C17 0.092(9) 0.060(8) 0.054(8) -0.019(7) -0.000(7) 0.018(6)
N21 0.044(5) 0.051(5) 0.046(6) -0.002(5) 0.007(4) -0.004(4)
C22 0.040(5) 0.061(8) 0.026(6) 0.001(6) 0.007(5) 0.001(5)
C23 0.030(5) 0.055(7) 0.024(5) -0.005(5) -0.000(4) -0.009(5)
C24 0.043(6) 0.067(8) 0.045(7) -0.002(6) 0.008(5) -0.012(6)
C25 0.064(7) 0.072(9) 0.037(6) -0.007(7) 0.007(6) 0.001(6)
C26 0.041(6) 0.053(7) 0.065(8) 0.004(5) 0.000(6) 0.003(7)
C27 0.061(7) 0.061(8) 0.059(8) 0.008(6) 0.018(6) -0.007(6)

loop_
_atom_site_label
_atom_site_type_symbol
_atom_site_fract_x
_atom_site_fract_y
_atom_site_fract_z
_atom_site_U_iso_or_equiv
_atom_site_thermal_displace_type
_atom_site_occupancy
_atom_site_calc_flag
_atom_site_refinement_flags
_atom_site_disorder_group
Cu1 Cu 0.55309(9) 0.45741(7) 0.20240(8) 0.0380(3) Uani 1 d . .
Br1 Br 0.46000(9) 0.58074(7) 0.29165(8) 0.0544(4) Uani 1 d . .
Br2 Br 0.34900(8) 0.34544(7) 0.17878(6) 0.0461(4) Uani 1 d . .
Br3 Br 0.75638(7) 0.34359(9) 0.23206(6) 0.0515(5) Uani 1 d . .
Br4 Br 0.65628(9) 0.56533(7) 0.10287(8) 0.0534(4) Uani 1 d . .
N11 N 0.4407(8) 0.7586(6) 0.0876(5) 0.041(3) Uani 1 d . .
C12 C 0.4585(9) 0.7842(7) 0.0035(7) 0.046(4) Uani 1 d . .
C13 C 0.3922(9) 0.8691(7) -0.0402(6) 0.046(4) Uani 1 d . .
C14 C 0.3091(9) 0.9236(8) 0.0089(8) 0.055(4) Uani 1 d . .
C15 C 0.2927(9) 0.8948(9) 0.0973(7) 0.055(4) Uani 1 d . .
C16 C 0.3599(10) 0.8111(10) 0.1366(7) 0.055(4) Uani 1 d . .
C17 C 0.4166(12) 0.8979(9) -0.1375(7) 0.071(5) Uani 1 d . .
N21 N 0.8641(8) 0.3799(6) 0.0258(5) 0.047(3) Uani 1 d . .
C22 C 0.9493(9) 0.3005(8) 0.0353(6) 0.042(4) Uani 1 d . .
C23 C 1.0174(9) 0.2714(7) -0.0361(5) 0.037(3) Uani 1 d . .
C24 C 0.9933(10) 0.3249(8) -0.1186(7) 0.052(4) Uani 1 d . .
C25 C 0.9055(11) 0.4075(9) -0.1253(6) 0.058(4) Uani 1 d . .
C26 C 0.8405(9) 0.4349(8) -0.0549(8) 0.055(4) Uani 1 d . .
C27 C 1.1118(11) 0.1803(8) -0.0236(8) 0.060(4) Uani 1 d . .
H11 H 0.498(7) 0.697(6) 0.122(6) 0.04(1) Uiso 1 d . .
H12 H 0.529 0.748 -0.006 0.05 Uiso 1 d . .
H14 H 0.264 0.974 -0.018 0.05 Uiso 1 d . .
H15 H 0.224 0.925 0.128 0.05 Uiso 1 d . .
H16 H 0.346 0.783 0.204 0.05 Uiso 1 d . .
H171 H 0.527 0.905 -0.134 0.05 Uiso 1 d . .
H172 H 0.380 0.842 -0.183 0.05 Uiso 1 d . .
H173 H 0.369 0.959 -0.170 0.05 Uiso 1 d . .
H21 H 0.821(7) 0.398(6) 0.076(5) 0.04(1) Uiso 1 d . .
H22 H 0.961 0.274 0.105 0.05 Uiso 1 d . .
H24 H 1.043 0.303 -0.167 0.05 Uiso 1 d . .
H25 H 0.886 0.448 -0.187 0.05 Uiso 1 d . .
H26 H 0.755 0.484 -0.060 0.05 Uiso 1 d . .
H271 H 1.056 0.123 -0.010 0.05 Uiso 1 d . .
H272 H 1.200 0.191 0.037 0.05 Uiso 1 d . .
H273 H 1.169 0.161 -0.074 0.05 Uiso 1 d . .

loop_
_atom_type_symbol
_atom_type_description
_atom_type_scat_dispersion_real
_atom_type_scat_dispersion_imag
_atom_type_scat_source
Cu Cu 0.3201 1.2651 'International Tables Vol C Tables 4.2.6.8 and 6.1.1.4'
Br Br -0.291 2.468 'International Tables Vol C Tables 4.2.6.8 and 6.1.1.4'
C C 0.0033 0.0016 'International Tables Vol C Tables 4.2.6.8 and 6.1.1.4'
N N 0.0061 0.0033 'International Tables Vol C Tables 4.2.6.8 and 6.1.1.4'
H H 0.0000 0.0000 'International Tables Vol C Tables 4.2.6.8 and 6.1.1.4'

loop_
_geom_angle_atom_site_label_1
_geom_angle_atom_site_label_2
_geom_angle_atom_site_label_3
_geom_angle
_geom_angle_site_symmetry_1
_geom_angle_site_symmetry_3
_geom_angle_publ_flag
Br1 Cu1 Br2 99.54(5) . . yes
Br1 Cu1 Br3 135.74(6) . . yes
Br1 Cu1 Br4 97.24(5) . . yes
Br2 Cu1 Br3 99.81(6) . . yes
Br2 Cu1 Br4 135.16(6) . . yes
Br3 Cu1 Br4 96.38(5) . . yes
C12 N11 C16 123(1) . . no
N11 C12 C13 121(1) . . no
C12 C13 C14 117(1) . . no
C12 C13 C17 120(1) . . no
C14 C13 C17 123(1) . . no
C13 C14 C15 121(1) . . no
C14 C15 C16 120(1) . . no
N11 C16 C15 119(1) . . no
C22 N21 C26 121(1) . . no
N21 C22 C23 121(1) . . no
C22 C23 C24 119(1) . . no
C22 C23 C27 120(1) . . no
C24 C23 C27 122(1) . . no
C23 C24 C25 119(1) . . no
C24 C25 C26 122(1) . . no
N21 C26 C25 119(1) . . no

loop_
_geom_bond_atom_site_label_1
_geom_bond_atom_site_label_2
_geom_bond_distance
_geom_bond_site_symmetry_2
_geom_bond_publ_flag
Cu1 Br1 2.380(2) . yes
Cu1 Br2 2.379(1) . yes
Cu1 Br3 2.389(1) . yes
Cu1 Br4 2.384(2) . yes
N11 C12 1.30(1) . no
N11 C16 1.33(1) . no
C12 C13 1.39(1) . no
C13 C14 1.36(1) . no
C13 C17 1.52(1) . no
C14 C15 1.37(2) . no
C15 C16 1.36(2) . no
N21 C22 1.32(1) . no
N21 C26 1.36(1) . no
C22 C23 1.37(1) . no
C23 C24 1.37(1) . no
C23 C27 1.50(1) . no
C24 C25 1.37(2) . no
C25 C26 1.34(2) . no

loop_
_geom_hbond_atom_site_label_D
_geom_hbond_atom_site_label_H
_geom_hbond_atom_site_label_A
_geom_hbond_distance_DH
_geom_hbond_distance_HA
_geom_hbond_distance_DA
_geom_hbond_angle_DHA
_geom_hbond_site_symmetry_A
_geom_hbond_publ_flag
N11 H11 Br4 1.05(8) 2.36(8) 3.27(1) 144(6) . yes
N21 H21 Br3 0.93(7) 2.55(7) 3.36(1) 146(7) . yes
